data_2108011
loop_
_publ_author_name
'Binns, Jack'
'Parsons, Simon'
'McIntyre, Garry J.'

_publ_section_title
;
 Accurate hydrogen parameters for the amino acid <small>L</small>-leucine
;
_journal_coeditor_code FX5005
_journal_issue 6
_journal_name_full 'Acta Crystallographica Section B'
_journal_page_first 885
_journal_page_last 892
_journal_paper_doi 10.1107/S2052520616015699
_journal_volume 72
_journal_year 2016
_chemical_formula_moiety 'C6 H13 N O2'
_chemical_formula_sum 'C6 H13 N O2'
_chemical_formula_weight 131.17
_chemical_name_common 'l-leucine at 300 K'
_chemical_name_systematic '2-amino-4-methylpentanoic acid'
_space_group_crystal_system monoclinic
_space_group_IT_number 4
_space_group_name_Hall 'P 2yb'
_space_group_name_H-M_alt 'P 1 21 1'
_symmetry_space_group_name_Hall 'P 2yb'
_symmetry_space_group_name_H-M 'P 1 21 1'
_atom_sites_solution_hydrogens difmap
_audit_creation_method SHELXL-2014/7
_cell_angle_alpha 90
_cell_angle_beta 94.06(3)
_cell_angle_gamma 90
_cell_formula_units_Z 4
_cell_length_a 9.606(3)
_cell_length_b 5.324(7)
_cell_length_c 14.666(2)
_cell_measurement_temperature 300
_cell_volume 748.2(10)
_computing_cell_refinement 'LaueG (Piltz, 2011)'
_computing_data_collection 'MAATEL/ANSTO control program'
_computing_data_reduction
;
argonne_boxes (Wilkinson et al., 1988) & LaueG (Piltz, 2011)'
;
_computing_structure_refinement 'SHELXL-2014/7 (Sheldrick, 2014)'
_diffrn_ambient_temperature 300
_diffrn_measured_fraction_theta_full 0.887
_diffrn_measured_fraction_theta_max 0.887
_diffrn_measurement_device 'Laue image-plate diffractometer'
_diffrn_measurement_device_type KOALA
_diffrn_measurement_method Laue
_diffrn_radiation_type neutron
_diffrn_radiation_wavelength 0.80
_diffrn_reflns_av_R_equivalents 0.1116
_diffrn_reflns_limit_h_max 19
_diffrn_reflns_limit_h_min -19
_diffrn_reflns_limit_k_max 7
_diffrn_reflns_limit_k_min -7
_diffrn_reflns_limit_l_max 12
_diffrn_reflns_limit_l_min -12
_diffrn_reflns_number 24819
_diffrn_reflns_reduction_process 'LaueG (Piltz, 2011)'
_diffrn_reflns_theta_full 71.31
_diffrn_reflns_theta_max 71.41
_diffrn_standards_number 0
_exptl_absorpt_coefficient_mu 0.132
_exptl_crystal_colour colourless
_exptl_crystal_density_diffrn 1.165
_exptl_crystal_description plate
_exptl_crystal_F_000 288
_exptl_crystal_size_max 2
_exptl_crystal_size_mid 0.5
_exptl_crystal_size_min 0.2
_refine_diff_density_max 0.553
_refine_diff_density_min -0.631
_refine_ls_abs_structure_details
;
Absolute structure known from synthesis
;
_refine_ls_extinction_method none
_refine_ls_goodness_of_fit_ref 1.102
_refine_ls_hydrogen_treatment refall
_refine_ls_matrix_type full
_refine_ls_number_parameters 397
_refine_ls_number_reflns 1647
_refine_ls_number_restraints 361
_refine_ls_restrained_S_all 1.140
_refine_ls_R_factor_all 0.0818
_refine_ls_R_factor_gt 0.0582
_refine_ls_shift/su_max 0.000
_refine_ls_shift/su_mean 0.000
_refine_ls_structure_factor_coef Fsqd
_refine_ls_weighting_details 'w=1/[\s^2^(Fo^2^)+(0.0353P)^2^+6.3211P] where P=(Fo^2^+2Fc^2^)/3'
_refine_ls_weighting_scheme calc
_refine_ls_wR_factor_gt 0.1203
_refine_ls_wR_factor_ref 0.1341
_reflns_number_gt 1367
_reflns_number_total 1648
_reflns_threshold_expression >2sigma(I)
_cod_data_source_file fx5005sup1.cif
_cod_data_source_block leu_300
_cod_database_code 2108011
_shelx_space_group_comment
;
The symmetry employed for this shelxl refinement is uniquely defined
by the following loop, which should always be used as a source of
symmetry information in preference to the above space-group names.
They are only intended as comments.
;

loop_
_space_group_symop_operation_xyz
'x, y, z'
'-x, y+1/2, -z'

loop_
_atom_site_type_symbol
_atom_site_label
_atom_site_fract_x
_atom_site_fract_y
_atom_site_fract_z
_atom_site_U_iso_or_equiv
_atom_site_adp_type
_atom_site_calc_flag
_atom_site_occupancy
C C1 0.2384(3) 0.4884(7) 0.6180(2) 0.0288(7) Uani d 1
O O1 0.1387(4) 0.6232(9) 0.5871(3) 0.0355(10) Uani d 1
O O2 0.2300(5) 0.2611(10) 0.6362(4) 0.0464(12) Uani d 1
C C2 0.3798(3) 0.6203(7) 0.6367(2) 0.0278(7) Uani d 1
N N1 0.3885(3) 0.8406(5) 0.57485(18) 0.0311(6) Uani d 1
C C3 0.3997(4) 0.7190(9) 0.7349(3) 0.0385(9) Uani d 1
C C4 0.4057(5) 0.5193(12) 0.8098(3) 0.0517(11) Uani d 1
C C5 0.5333(7) 0.3522(14) 0.8057(5) 0.0721(16) Uani d 1
C C6 0.4078(11) 0.658(2) 0.9035(4) 0.0843(19) Uani d 1
C C7 0.2532(3) 0.4009(7) 0.3867(2) 0.0279(7) Uani d 1
O O3 0.3469(4) 0.5525(9) 0.4141(3) 0.0352(9) Uani d 1
O O4 0.2665(6) 0.1690(11) 0.3817(5) 0.0525(14) Uani d 1
C C8 0.1136(3) 0.5157(8) 0.3521(3) 0.0324(8) Uani d 1
N N2 0.0874(3) 0.7497(6) 0.4056(2) 0.0391(7) Uani d 1
C C9 0.1115(5) 0.5906(11) 0.2518(3) 0.0508(11) Uani d 1
C C10 0.1137(6) 0.3740(16) 0.1839(3) 0.0677(15) Uani d 1
C C11 -0.0254(10) 0.231(2) 0.1775(6) 0.091(2) Uani d 1
C C12 0.1427(15) 0.475(3) 0.0900(5) 0.122(3) Uani d 1
H H1 0.4627(8) 0.4897(18) 0.6210(6) 0.0464(18) Uani d 1
H H2 0.3220(8) 0.9803(18) 0.5910(6) 0.0451(16) Uani d 1
H H3 0.4915(8) 0.9138(17) 0.5793(6) 0.0432(17) Uani d 1
H H4 0.3639(8) 0.7819(18) 0.5076(5) 0.0465(17) Uani d 1
H H5 0.3177(12) 0.853(2) 0.7448(7) 0.065(2) Uani d 1
H H6 0.4982(10) 0.818(2) 0.7416(6) 0.057(2) Uani d 1
H H7 0.3127(13) 0.412(3) 0.8019(8) 0.080(3) Uani d 1
H H8 0.6254(16) 0.454(3) 0.8161(13) 0.097(4) Uani d 1
H H9 0.530(2) 0.256(4) 0.7459(12) 0.097(4) Uani d 1
H H10 0.535(2) 0.213(4) 0.8567(13) 0.106(4) Uani d 1
H H11 0.410(2) 0.528(5) 0.9577(11) 0.118(5) Uani d 1
H H12 0.496(2) 0.765(4) 0.9151(11) 0.108(4) Uani d 1
H H13 0.323(2) 0.771(5) 0.9099(11) 0.118(5) Uani d 1
H H14 0.0298(8) 0.387(2) 0.3641(6) 0.051(2) Uani d 1
H H15 0.1537(9) 0.8928(19) 0.3895(7) 0.0495(18) Uani d 1
H H16 0.1035(9) 0.7114(19) 0.4754(6) 0.0507(18) Uani d 1
H H17 -0.0139(9) 0.813(3) 0.3940(8) 0.065(3) Uani d 1
H H18 0.1967(14) 0.718(3) 0.2437(8) 0.081(3) Uani d 1
H H19 0.0163(13) 0.705(3) 0.2369(8) 0.076(3) Uani d 1
H H20 0.1892(18) 0.241(4) 0.2079(10) 0.100(4) Uani d 1
H H21 0.147(3) 0.323(6) 0.0424(13) 0.155(6) Uani d 1
H H22 0.230(3) 0.584(7) 0.0922(14) 0.156(7) Uani d 1
H H23 0.059(3) 0.599(7) 0.0626(15) 0.151(6) Uani d 1
H H24 -0.051(3) 0.162(5) 0.2422(14) 0.125(5) Uani d 1
H H25 -0.026(3) 0.079(5) 0.1344(14) 0.123(5) Uani d 1
H H26 -0.102(2) 0.341(5) 0.1548(15) 0.116(4) Uani d 1

loop_
_atom_site_aniso_label
_atom_site_aniso_U_11
_atom_site_aniso_U_22
_atom_site_aniso_U_33
_atom_site_aniso_U_12
_atom_site_aniso_U_13
_atom_site_aniso_U_23
C1 0.0236(14) 0.0266(18) 0.0368(17) -0.0073(13) 0.0065(12) -0.0021(14)
O1 0.0199(16) 0.038(3) 0.048(2) -0.0043(16) 0.0012(15) 0.002(2)
O2 0.038(2) 0.032(2) 0.070(3) -0.0087(19) 0.003(2) 0.006(2)
C2 0.0192(14) 0.0283(18) 0.0360(16) -0.0043(13) 0.0028(11) -0.0019(13)
N1 0.0236(11) 0.0331(15) 0.0367(13) -0.0088(11) 0.0035(9) -0.0019(11)
C3 0.0386(18) 0.041(2) 0.0350(17) -0.0038(17) -0.0005(14) -0.0038(15)
C4 0.051(2) 0.065(3) 0.0386(19) -0.009(2) -0.0033(16) 0.0140(19)
C5 0.073(3) 0.061(3) 0.079(4) 0.011(3) -0.016(2) 0.005(3)
C6 0.100(4) 0.112(5) 0.040(3) 0.003(4) -0.005(3) -0.007(3)
C7 0.0212(13) 0.0267(18) 0.0357(17) 0.0028(12) 0.0018(12) -0.0022(13)
O3 0.0208(16) 0.034(2) 0.050(2) 0.0046(15) -0.0019(15) -0.0100(18)
O4 0.039(2) 0.030(2) 0.089(4) 0.0050(19) 0.001(2) -0.006(2)
C8 0.0200(14) 0.039(2) 0.0376(16) 0.0002(14) -0.0013(11) 0.0059(15)
N2 0.0283(13) 0.0420(18) 0.0477(16) 0.0154(13) 0.0064(11) 0.0083(13)
C9 0.051(2) 0.062(3) 0.0389(19) -0.011(2) -0.0053(16) 0.0121(18)
C10 0.062(3) 0.097(4) 0.043(2) -0.011(3) 0.0022(19) -0.012(3)
C11 0.092(4) 0.105(5) 0.075(4) -0.038(4) 0.005(3) -0.013(4)
C12 0.149(7) 0.179(8) 0.039(3) -0.054(7) 0.020(3) 0.002(4)
H1 0.030(3) 0.044(4) 0.065(4) 0.003(3) 0.004(3) -0.008(4)
H2 0.039(3) 0.039(4) 0.058(4) -0.003(3) 0.008(3) 0.002(3)
H3 0.034(3) 0.041(4) 0.055(4) -0.012(3) 0.004(2) 0.002(3)
H4 0.043(3) 0.052(4) 0.045(3) -0.009(3) 0.003(2) -0.005(3)
H5 0.072(5) 0.068(6) 0.055(4) 0.016(4) 0.009(4) -0.009(4)
H6 0.060(4) 0.062(6) 0.049(4) -0.019(4) -0.004(3) -0.007(4)
H7 0.077(5) 0.095(7) 0.068(6) -0.025(5) -0.011(4) 0.031(5)
H8 0.072(5) 0.083(7) 0.135(11) 0.014(5) -0.002(5) -0.008(7)
H9 0.116(9) 0.075(8) 0.098(6) 0.021(7) -0.012(5) -0.004(5)
H10 0.119(10) 0.089(7) 0.107(7) 0.013(6) -0.017(6) 0.022(7)
H11 0.148(12) 0.141(9) 0.064(6) -0.003(8) -0.004(6) 0.007(6)
H12 0.120(7) 0.126(10) 0.076(8) -0.008(7) -0.006(5) -0.019(7)
H13 0.126(7) 0.156(11) 0.071(8) 0.024(8) 0.003(6) -0.009(7)
H14 0.033(3) 0.062(5) 0.059(4) -0.007(3) -0.001(3) 0.012(4)
H15 0.047(4) 0.039(4) 0.062(5) 0.006(3) 0.007(3) 0.004(3)
H16 0.049(4) 0.050(5) 0.054(4) 0.011(4) 0.010(3) 0.007(3)
H17 0.038(3) 0.080(6) 0.076(5) 0.025(4) 0.008(3) 0.024(5)
H18 0.083(5) 0.100(8) 0.059(5) -0.041(6) -0.001(4) 0.018(5)
H19 0.074(5) 0.091(8) 0.062(5) 0.009(5) -0.010(4) 0.013(5)
H20 0.103(7) 0.124(8) 0.072(6) 0.015(7) 0.001(5) -0.018(6)
H21 0.190(16) 0.207(12) 0.068(7) -0.047(10) 0.019(8) -0.019(8)
H22 0.176(9) 0.221(15) 0.075(9) -0.075(11) 0.029(7) -0.008(9)
H23 0.180(10) 0.197(13) 0.075(9) -0.043(10) 0.003(8) 0.013(9)
H24 0.144(12) 0.136(12) 0.096(6) -0.046(10) 0.017(6) -0.005(7)
H25 0.149(12) 0.121(8) 0.099(8) -0.037(7) 0.003(8) -0.023(7)
H26 0.095(6) 0.127(8) 0.123(11) -0.037(6) -0.011(6) -0.014(7)

loop_
_atom_type_symbol
_atom_type_description
_atom_type_scat_dispersion_real
_atom_type_scat_dispersion_imag
_atom_type_scat_source
C C 0.0060 0.0020 'Neutron Data Booklet, ILL Grenoble, France (2003) ISBN 0-9704143-7-4'
H H 0.0000 0.0000 'Neutron Data Booklet, ILL Grenoble, France (2003) ISBN 0-9704143-7-4'
N N 0.0100 0.0050 'Neutron Data Booklet, ILL Grenoble, France (2003) ISBN 0-9704143-7-4'
O O 0.0170 0.0090 'Neutron Data Booklet, ILL Grenoble, France (2003) ISBN 0-9704143-7-4'

loop_
_geom_angle_atom_site_label_1
_geom_angle_atom_site_label_2
_geom_angle_atom_site_label_3
_geom_angle
O2 C1 O1 125.0(4)
O2 C1 C2 118.5(4)
O1 C1 C2 116.4(4)
H1 C2 N1 107.4(6)
H1 C2 C3 111.8(6)
N1 C2 C3 107.1(3)
H1 C2 C1 108.6(6)
N1 C2 C1 109.8(3)
C3 C2 C1 112.0(3)
H2 N1 H4 109.5(8)
H2 N1 H3 108.4(8)
H4 N1 H3 108.4(7)
H2 N1 C2 111.7(5)
H4 N1 C2 108.7(6)
H3 N1 C2 110.2(5)
H5 C3 H6 107.9(10)
H5 C3 C4 110.6(7)
H6 C3 C4 106.7(7)
H5 C3 C2 108.0(7)
H6 C3 C2 107.6(6)
C4 C3 C2 115.7(4)
H7 C4 C5 110.9(11)
H7 C4 C3 107.9(7)
C5 C4 C3 111.6(5)
H7 C4 C6 108.0(9)
C5 C4 C6 110.6(5)
C3 C4 C6 107.6(6)
H9 C5 H8 111.1(17)
H9 C5 H10 104.9(17)
H8 C5 H10 107.1(15)
H9 C5 C4 110.9(11)
H8 C5 C4 111.7(11)
H10 C5 C4 110.9(13)
H13 C6 H12 108(2)
H13 C6 H11 106.9(19)
H12 C6 H11 105.7(17)
H13 C6 C4 113.6(11)
H12 C6 C4 111.6(11)
H11 C6 C4 110.7(14)
O4 C7 O3 125.7(5)
O4 C7 C8 118.0(4)
O3 C7 C8 116.2(4)
H14 C8 N2 106.7(6)
H14 C8 C9 111.3(6)
N2 C8 C9 107.2(4)
H14 C8 C7 109.8(6)
N2 C8 C7 109.5(3)
C9 C8 C7 112.1(3)
H15 N2 H17 108.1(9)
H15 N2 H16 108.5(8)
H17 N2 H16 107.4(8)
H15 N2 C8 111.3(6)
H17 N2 C8 112.0(8)
H16 N2 C8 109.3(6)
H18 C9 H19 104.7(13)
H18 C9 C8 108.3(7)
H19 C9 C8 106.8(8)
H18 C9 C10 111.1(10)
H19 C9 C10 109.7(9)
C8 C9 C10 115.6(5)
H20 C10 C12 111.9(12)
H20 C10 C9 109.3(10)
C12 C10 C9 109.7(8)
H20 C10 C11 105.2(13)
C12 C10 C11 109.4(7)
C9 C10 C11 111.3(6)
H26 C11 H25 106.7(19)
H26 C11 H24 107(2)
H25 C11 H24 107(2)
H26 C11 C10 110.7(14)
H25 C11 C10 113.6(15)
H24 C11 C10 111.6(14)
H22 C12 H21 113(2)
H22 C12 H23 104(3)
H21 C12 H23 106(2)
H22 C12 C10 112.0(14)
H21 C12 C10 110.0(17)
H23 C12 C10 111.6(14)

loop_
_geom_bond_atom_site_label_1
_geom_bond_atom_site_label_2
_geom_bond_distance
C1 O2 1.243(7)
C1 O1 1.256(6)
C1 C2 1.536(4)
C2 H1 1.094(9)
C2 N1 1.489(5)
C2 C3 1.532(5)
N1 H2 1.019(10)
N1 H4 1.045(8)
N1 H3 1.061(7)
C3 H5 1.079(12)
C3 H6 1.081(10)
C3 C4 1.527(7)
C4 H7 1.059(14)
C4 C5 1.520(9)
C4 C6 1.558(9)
C5 H9 1.01(2)
C5 H8 1.04(2)
C5 H10 1.05(2)
C6 H13 1.02(3)
C6 H12 1.03(3)
C6 H11 1.05(2)
C7 O4 1.244(7)
C7 O3 1.254(6)
C7 C8 1.527(5)
C8 H14 1.082(9)
C8 N2 1.503(6)
C8 C9 1.524(6)
N2 H15 1.032(11)
N2 H17 1.033(8)
N2 H16 1.044(10)
C9 H18 1.077(13)
C9 H19 1.108(15)
C9 C10 1.524(9)
C10 H20 1.05(2)
C10 C12 1.522(10)
C10 C11 1.537(10)
C11 H26 0.98(4)
C11 H25 1.02(3)
C11 H24 1.06(3)
C12 H22 1.02(4)
C12 H21 1.07(3)
C12 H23 1.09(5)

_cod_database_fobs_code 2108011
